data_4323070
loop_
_publ_author_name
'Alexander J. Blake'
'Robert O. Gould'
'Wan-Sheung Li'
'Vito Lippolis'
'Simon Parsons'
'Christian Radek'
'Martin Schr\"oder'

_publ_section_title
;
 Silver-Thioether Crown Complexes as Templates for the Synthesis of
 Extended Polyiodide Networks: Synthesis and X-ray Crystal Structures of
 [Ag2([15]aneS5)2]I12, [Ag([18]aneS6)]I7, [Ag([18]aneS6)]I3, and
 [Ag([9]aneS3)2]I5
;
_journal_name_full 'Inorganic Chemistry'
_journal_page_first 5070
_journal_page_last 5077
_journal_paper_doi 10.1021/ic980413p
_journal_volume 37
_journal_year 1998
_chemical_formula_sum 'C10 H20 Ag I6 S5'
_chemical_formula_weight 1169.83
_chemical_name_systematic
; 
 ? 
;
_space_group_IT_number 33
_symmetry_cell_setting orthorhombic
_symmetry_space_group_name_Hall 'P 2c -2n'
_symmetry_space_group_name_H-M 'P n a 21'
_atom_sites_solution_hydrogens geom
_atom_sites_solution_primary direct
_atom_sites_solution_secondary difmap
_audit_creation_method SHELXL
_cell_angle_alpha 90.00
_cell_angle_beta 90.00
_cell_angle_gamma 90.00
_cell_formula_units_Z 8
_cell_length_a 21.688(4)
_cell_length_b 27.748(4)
_cell_length_c 8.623(2)
_cell_measurement_reflns_used 20
_cell_measurement_temperature 200(2)
_cell_measurement_theta_max 14
_cell_measurement_theta_min 13
_cell_volume 5189.3(17)
_computing_structure_refinement 'SHELXL-93 (Sheldrick, 1993)'
_computing_structure_solution 'SHELXS-86 (Sheldrick, 1990)'
_diffrn_ambient_temperature 200(2)
_diffrn_measurement_device 'Stoe Stadi-4 four circle '
_diffrn_radiation_monochromator graphite
_diffrn_radiation_source 'fine-focus sealed tube'
_diffrn_radiation_type MoK\a
_diffrn_radiation_wavelength 0.71073
_diffrn_reflns_av_R_equivalents 0.0203
_diffrn_reflns_av_sigmaI/netI 0.0309
_diffrn_reflns_limit_h_max 25
_diffrn_reflns_limit_h_min 0
_diffrn_reflns_limit_k_max 33
_diffrn_reflns_limit_k_min 0
_diffrn_reflns_limit_l_max 10
_diffrn_reflns_limit_l_min -1
_diffrn_reflns_number 5756
_diffrn_reflns_theta_max 25.05
_diffrn_reflns_theta_min 2.65
_exptl_absorpt_coefficient_mu 8.314
_exptl_absorpt_correction_T_max 0.1101
_exptl_absorpt_correction_T_min 0.0225
_exptl_absorpt_correction_type psi-scans
_exptl_crystal_density_diffrn 2.995
_exptl_crystal_F_000 4200
_exptl_crystal_size_max 0.53
_exptl_crystal_size_mid 0.32
_exptl_crystal_size_min 0.10
_refine_diff_density_max 1.799
_refine_diff_density_min -1.942
_refine_diff_density_rms 0.304
_refine_ls_abs_structure_details 'Flack H D (1983), Acta Cryst. A39, 876-881'
_refine_ls_abs_structure_Flack -0.03(6)
_refine_ls_extinction_method none
_refine_ls_goodness_of_fit_all 1.074
_refine_ls_goodness_of_fit_obs 1.057
_refine_ls_matrix_type full
_refine_ls_number_parameters 297
_refine_ls_number_reflns 5077
_refine_ls_number_restraints 1
_refine_ls_restrained_S_all 1.097
_refine_ls_restrained_S_obs 1.057
_refine_ls_R_factor_all 0.0601
_refine_ls_R_factor_obs 0.0517
_refine_ls_shift/esd_max 0.000
_refine_ls_shift/esd_mean 0.000
_refine_ls_structure_factor_coef Fsqd
_refine_ls_weighting_details 'w=1/[\s^2^(Fo^2^)+(0.0836P)^2^+65.3532P] where P=(Fo^2^+2Fc^2^)/3'
_refine_ls_weighting_scheme calc
_refine_ls_wR_factor_all 0.1444
_refine_ls_wR_factor_obs 0.1324
_reflns_number_observed 4640
_reflns_number_total 5104
_reflns_observed_criterion >2sigma(I)
_cod_data_source_file ic980413p_1.cif
_cod_data_source_block ags5i7
_cod_depositor_comments
;
The following automatic conversions were performed:

'_refine_ls_weighting_scheme' value 'calc
w=1/[\s^2^(Fo^2^)+(0.0836P)^2^+65.3532P] where P=(Fo^2^+2Fc^2^)/3'
was changed to 'calc'. New tag '_refine_ls_weighting_details' was
created. The value of the new tag was set to
'w=1/[\s^2^(Fo^2^)+(0.0836P)^2^+65.3532P] where P=(Fo^2^+2Fc^2^)/3'.

Automatic conversion script
Id: cif_fix_values 3143 2015-03-26 13:38:13Z robertas 
;
_cod_original_cell_volume 5189(2)
_cod_database_code 4323070

loop_
_symmetry_equiv_pos_as_xyz
'x, y, z'
'-x, -y, z+1/2'
'x+1/2, -y+1/2, z'
'-x+1/2, y+1/2, z+1/2'

loop_
_atom_site_aniso_label
_atom_site_aniso_U_11
_atom_site_aniso_U_22
_atom_site_aniso_U_33
_atom_site_aniso_U_23
_atom_site_aniso_U_13
_atom_site_aniso_U_12
Ag2 0.0518(11) 0.0438(9) 0.0417(10) 0.0002(8) 0.0066(10) 0.0121(8)
I10 0.0240(6) 0.0539(8) 0.0386(8) -0.0088(7) 0.0003(7) 0.0006(6)
S16 0.029(3) 0.036(3) 0.044(3) -0.004(3) 0.003(3) -0.003(2)
S19 0.030(3) 0.039(3) 0.034(3) -0.003(2) 0.001(3) -0.004(2)
S22 0.040(3) 0.035(3) 0.038(3) 0.001(2) 0.002(3) 0.002(2)
S25 0.034(3) 0.044(3) 0.040(3) 0.000(3) 0.002(3) 0.004(2)
S28 0.025(2) 0.035(2) 0.042(3) -0.003(2) 0.000(2) 0.002(2)
Ag1 0.0452(10) 0.0410(9) 0.0374(10) -0.0009(8) -0.0047(9) -0.0034(7)
I3 0.0315(7) 0.0486(8) 0.0337(7) -0.0013(7) -0.0039(7) 0.0025(6)
S1 0.051(3) 0.036(3) 0.032(3) -0.002(2) -0.011(3) 0.012(2)
S4 0.025(2) 0.041(3) 0.037(3) 0.002(3) 0.001(3) 0.002(2)
S7 0.034(3) 0.041(3) 0.061(4) -0.001(3) 0.002(3) 0.000(2)
S10 0.033(3) 0.043(3) 0.054(4) -0.012(3) -0.002(3) 0.002(2)
S13 0.050(4) 0.049(3) 0.044(4) 0.000(3) 0.006(3) 0.012(3)
I8 0.0312(7) 0.0372(7) 0.0345(8) 0.0009(6) -0.0049(6) -0.0004(5)
I9 0.0341(7) 0.0395(7) 0.0496(9) -0.0023(7) -0.0113(8) 0.0010(6)
I4 0.0346(7) 0.0455(7) 0.0353(8) -0.0003(7) -0.0016(7) -0.0030(6)
I5 0.0377(7) 0.0343(6) 0.0430(8) 0.0016(7) 0.0085(8) -0.0032(6)
I7 0.0350(8) 0.0612(9) 0.0443(9) -0.0039(8) -0.0012(8) 0.0077(7)
I6 0.0411(8) 0.0555(9) 0.0559(11) -0.0050(8) 0.0008(9) 0.0089(7)
I11 0.0361(8) 0.0443(8) 0.0465(9) -0.0094(7) 0.0004(7) -0.0028(6)
I12 0.0408(8) 0.0413(7) 0.0398(8) 0.0025(7) 0.0077(7) -0.0028(6)
I2 0.0309(7) 0.0411(7) 0.0453(9) 0.0091(7) -0.0080(7) -0.0063(6)
I1 0.0431(8) 0.0441(8) 0.0468(9) -0.0083(7) -0.0036(8) -0.0049(6)

loop_
_atom_site_label
_atom_site_type_symbol
_atom_site_fract_x
_atom_site_fract_y
_atom_site_fract_z
_atom_site_U_iso_or_equiv
_atom_site_thermal_displace_type
_atom_site_occupancy
_atom_site_calc_flag
_atom_site_refinement_flags
_atom_site_disorder_group
Ag2 Ag 0.05696(9) 0.38771(6) 0.5452(2) 0.0458(5) Uani 1 d . .
I10 I 0.09758(6) 0.36339(6) 0.2495(2) 0.0388(3) Uani 1 d . .
S16 S 0.0701(2) 0.3269(2) 0.7745(8) 0.0360(12) Uani 1 d . .
S19 S -0.0480(2) 0.3038(2) 0.5383(7) 0.0346(12) Uani 1 d . .
S22 S -0.0610(3) 0.4266(2) 0.5664(7) 0.0381(13) Uani 1 d . .
S25 S 0.0712(3) 0.4821(2) 0.6212(8) 0.0395(13) Uani 1 d . .
S28 S 0.1904(2) 0.4034(2) 0.6612(7) 0.0340(12) Uani 1 d . .
C17 C 0.0583(10) 0.2699(7) 0.6796(28) 0.035(5) Uiso 1 d . .
H17A H 0.0795(10) 0.2705(7) 0.5780(28) 0.042 Uiso 1 calc R .
H17B H 0.0777(10) 0.2443(7) 0.7428(28) 0.042 Uiso 1 calc R .
C18 C -0.0056(10) 0.2577(7) 0.6553(29) 0.038(5) Uiso 1 d . .
H18A H -0.0261(10) 0.2542(7) 0.7572(29) 0.045 Uiso 1 calc R .
H18B H -0.0080(10) 0.2262(7) 0.6016(29) 0.045 Uiso 1 calc R .
C20 C -0.0884(12) 0.3363(8) 0.6911(32) 0.044(6) Uiso 1 d . .
H20A H -0.1210(12) 0.3154(8) 0.7352(32) 0.053 Uiso 1 calc R .
H20B H -0.0591(12) 0.3443(8) 0.7752(32) 0.053 Uiso 1 calc R .
C21 C -0.1169(12) 0.3817(8) 0.6308(38) 0.049(6) Uiso 1 d . .
H21A H -0.1428(12) 0.3960(8) 0.7134(38) 0.059 Uiso 1 calc R .
H21B H -0.1443(12) 0.3735(8) 0.5428(38) 0.059 Uiso 1 calc R .
C23 C -0.0422(10) 0.4544(7) 0.7486(29) 0.036(5) Uiso 1 d . .
H23A H -0.0805(10) 0.4650(7) 0.8011(29) 0.043 Uiso 1 calc R .
H23B H -0.0212(10) 0.4308(7) 0.8165(29) 0.043 Uiso 1 calc R .
C24 C -0.0010(11) 0.4970(8) 0.7224(29) 0.036(5) Uiso 1 d . .
H24A H 0.0091(11) 0.5116(8) 0.8240(29) 0.043 Uiso 1 calc R .
H24B H -0.0237(11) 0.5214(8) 0.6610(29) 0.043 Uiso 1 calc R .
C26 C 0.1248(10) 0.4819(8) 0.7775(30) 0.039(5) Uiso 1 d . .
H26A H 0.1277(10) 0.5149(8) 0.8206(30) 0.046 Uiso 1 calc R .
H26B H 0.1090(10) 0.4605(8) 0.8605(30) 0.046 Uiso 1 calc R .
C27 C 0.1891(9) 0.4651(7) 0.7316(28) 0.032(4) Uiso 1 d . .
H27A H 0.2168(9) 0.4677(7) 0.8226(28) 0.038 Uiso 1 calc R .
H27B H 0.2054(9) 0.4867(7) 0.6497(28) 0.038 Uiso 1 calc R .
C29 C 0.1818(10) 0.3714(7) 0.8463(27) 0.033(5) Uiso 1 d . .
H29A H 0.2227(10) 0.3676(7) 0.8960(27) 0.040 Uiso 1 calc R .
H29B H 0.1552(10) 0.3903(7) 0.9170(27) 0.040 Uiso 1 calc R .
C30 C 0.1531(10) 0.3218(8) 0.8176(29) 0.036(5) Uiso 1 d . .
H30A H 0.1589(10) 0.3014(8) 0.9106(29) 0.044 Uiso 1 calc R .
H30B H 0.1742(10) 0.3060(8) 0.7295(29) 0.044 Uiso 1 calc R .
Ag1 Ag 0.44463(9) 0.63237(6) 0.4715(2) 0.0412(4) Uani 1 d . .
I3 I 0.38557(7) 0.62636(5) 0.1795(2) 0.0379(3) Uani 1 d . .
S1 S 0.4487(3) 0.5430(2) 0.5582(7) 0.0398(13) Uani 1 d . .
S4 S 0.3200(2) 0.6159(2) 0.6220(8) 0.0343(11) Uani 1 d . .
S7 S 0.4147(3) 0.7124(2) 0.6206(9) 0.0451(14) Uani 1 d . .
S10 S 0.5581(3) 0.6728(2) 0.5095(8) 0.0433(14) Uani 1 d . .
S13 S 0.5969(3) 0.5531(2) 0.5111(8) 0.0474(15) Uani 1 d . .
C2 C 0.3752(11) 0.5282(8) 0.6420(32) 0.044(5) Uiso 1 d . .
H2A H 0.3457(11) 0.5219(8) 0.5569(32) 0.052 Uiso 1 calc R .
H2B H 0.3797(11) 0.4980(8) 0.7019(32) 0.052 Uiso 1 calc R .
C3 C 0.3474(11) 0.5674(7) 0.7502(30) 0.038(5) Uiso 1 d . .
H3A H 0.3792(11) 0.5797(7) 0.8225(30) 0.046 Uiso 1 calc R .
H3B H 0.3129(11) 0.5540(7) 0.8114(30) 0.046 Uiso 1 calc R .
C5 C 0.3165(11) 0.6663(8) 0.7535(33) 0.043(5) Uiso 1 d . .
H5A H 0.2897(11) 0.6913(8) 0.7071(33) 0.052 Uiso 1 calc R .
H5B H 0.2966(11) 0.6554(8) 0.8507(33) 0.052 Uiso 1 calc R .
C6 C 0.3776(12) 0.6892(9) 0.7940(34) 0.048(6) Uiso 1 d . .
H6A H 0.4046(12) 0.6650(9) 0.8439(34) 0.057 Uiso 1 calc R .
H6B H 0.3709(12) 0.7158(9) 0.8685(34) 0.057 Uiso 1 calc R .
C8 C 0.4872(12) 0.7295(10) 0.7070(34) 0.052(6) Uiso 1 d . .
H8A H 0.4828(12) 0.7617(10) 0.7551(34) 0.062 Uiso 1 calc R .
H8B H 0.4974(12) 0.7063(10) 0.7904(34) 0.062 Uiso 1 calc R .
C9 C 0.5393(14) 0.7309(10) 0.5934(43) 0.065(8) Uiso 1 d . .
H9A H 0.5764(14) 0.7437(10) 0.6463(43) 0.078 Uiso 1 calc R .
H9B H 0.5286(14) 0.7535(10) 0.5088(43) 0.078 Uiso 1 calc R .
C11 C 0.6009(12) 0.6441(9) 0.6669(34) 0.047(6) Uiso 1 d . .
H11A H 0.6288(12) 0.6680(9) 0.7154(34) 0.057 Uiso 1 calc R .
H11B H 0.5717(12) 0.6327(9) 0.7471(34) 0.057 Uiso 1 calc R .
C12 C 0.6380(12) 0.6022(9) 0.6066(38) 0.051(6) Uiso 1 d . .
H12A H 0.6611(12) 0.5883(9) 0.6950(38) 0.061 Uiso 1 calc R .
H12B H 0.6687(12) 0.6150(9) 0.5325(38) 0.061 Uiso 1 calc R .
C14 C 0.5627(12) 0.5207(9) 0.6728(35) 0.050(6) Uiso 1 d . .
H14A H 0.5597(12) 0.4862(9) 0.6437(35) 0.060 Uiso 1 calc R .
H14B H 0.5913(12) 0.5229(9) 0.7620(35) 0.060 Uiso 1 calc R .
C15 C 0.4990(12) 0.5372(9) 0.7272(34) 0.048(6) Uiso 1 d . .
H15A H 0.5024(12) 0.5687(9) 0.7809(34) 0.057 Uiso 1 calc R .
H15B H 0.4816(12) 0.5135(9) 0.8008(34) 0.057 Uiso 1 calc R .
I8 I -0.05387(6) 0.37448(5) 0.1494(2) 0.0343(3) Uani 1 d . .
I9 I -0.17914(7) 0.38744(5) 0.1159(2) 0.0410(4) Uani 1 d . .
I4 I 0.54627(7) 0.61191(5) 0.1065(2) 0.0385(3) Uani 1 d . .
I5 I 0.67363(7) 0.60483(5) 0.1134(2) 0.0383(3) Uani 1 d . .
I7 I 0.19211(7) 0.45898(6) 0.2364(2) 0.0469(4) Uani 1 d . .
I6 I 0.27271(8) 0.53606(6) 0.2160(2) 0.0508(4) Uani 1 d . .
I11 I 0.22756(7) 0.29927(5) 0.3470(2) 0.0423(4) Uani 1 d . .
I12 I 0.33253(7) 0.24904(5) 0.4261(2) 0.0406(3) Uani 1 d . .
I2 I 0.27676(6) 0.69789(5) 0.2955(2) 0.0391(4) Uani 1 d . .
I1 I 0.18967(7) 0.76254(6) 0.4013(2) 0.0447(4) Uani 1 d . .

loop_
_atom_type_symbol
_atom_type_description
_atom_type_scat_dispersion_real
_atom_type_scat_dispersion_imag
_atom_type_scat_source
C C 0.0033 0.0016 'International Tables Vol C Tables 4.2.6.8 and 6.1.1.4'
H H 0.0000 0.0000 'International Tables Vol C Tables 4.2.6.8 and 6.1.1.4'
S S 0.1246 0.1234 'International Tables Vol C Tables 4.2.6.8 and 6.1.1.4'
Ag Ag -0.8971 1.1015 'International Tables Vol C Tables 4.2.6.8 and 6.1.1.4'
I I -0.4742 1.8119 'International Tables Vol C Tables 4.2.6.8 and 6.1.1.4'

loop_
_geom_angle_atom_site_label_1
_geom_angle_atom_site_label_2
_geom_angle_atom_site_label_3
_geom_angle
_geom_angle_site_symmetry_1
_geom_angle_site_symmetry_3
_geom_angle_publ_flag
S16 Ag2 S25 115.3(2) . . ?
S16 Ag2 I10 120.14(14) . . ?
S25 Ag2 I10 114.8(2) . . ?
S16 Ag2 S22 107.5(2) . . ?
S25 Ag2 S22 73.4(2) . . ?
I10 Ag2 S22 116.5(2) . . ?
C17 S16 C30 99.4(10) . . ?
C17 S16 Ag2 102.0(8) . . ?
C30 S16 Ag2 108.0(8) . . ?
C20 S19 C18 100.7(11) . . ?
C23 S22 C21 100.3(13) . . ?
C23 S22 Ag2 90.9(8) . . ?
C21 S22 Ag2 111.5(8) . . ?
C26 S25 C24 101.4(11) . . ?
C26 S25 Ag2 104.7(7) . . ?
C24 S25 Ag2 103.6(8) . . ?
C27 S28 C29 99.4(10) . . ?
C18 C17 S16 114.2(16) . . ?
C17 C18 S19 113.0(15) . . ?
C21 C20 S19 111.4(20) . . ?
C20 C21 S22 113.9(19) . . ?
C24 C23 S22 110.0(17) . . ?
C23 C24 S25 113.7(16) . . ?
C27 C26 S25 113.8(17) . . ?
C26 C27 S28 112.9(14) . . ?
C30 C29 S28 109.6(16) . . ?
C29 C30 S16 111.2(15) . . ?
S1 Ag1 S7 132.2(2) . . ?
S1 Ag1 S10 109.2(2) . . ?
S7 Ag1 S10 79.5(2) . . ?
S1 Ag1 I3 102.45(15) . . ?
S7 Ag1 I3 111.8(2) . . ?
S10 Ag1 I3 122.7(2) . . ?
C2 S1 C15 100.9(13) . . ?
C2 S1 Ag1 107.7(8) . . ?
C15 S1 Ag1 109.5(8) . . ?
C5 S4 C3 101.7(12) . . ?
C8 S7 C6 98.0(13) . . ?
C8 S7 Ag1 101.9(9) . . ?
C6 S7 Ag1 102.2(8) . . ?
C9 S10 C11 101.8(14) . . ?
C9 S10 Ag1 102.2(10) . . ?
C11 S10 Ag1 111.7(9) . . ?
C14 S13 C12 102.9(14) . . ?
C3 C2 S1 115.2(16) . . ?
C2 C3 S4 106.1(17) . . ?
C6 C5 S4 115.8(18) . . ?
C5 C6 S7 110.3(20) . . ?
C9 C8 S7 113.3(22) . . ?
C8 C9 S10 114.0(20) . . ?
C12 C11 S10 110.6(21) . . ?
C11 C12 S13 118.1(19) . . ?
C15 C14 S13 117.1(19) . . ?
C14 C15 S1 108.7(20) . . ?

loop_
_geom_bond_atom_site_label_1
_geom_bond_atom_site_label_2
_geom_bond_distance
_geom_bond_site_symmetry_2
_geom_bond_publ_flag
Ag2 S16 2.614(6) . ?
Ag2 S25 2.717(6) . ?
Ag2 I10 2.781(3) . ?
Ag2 S22 2.783(6) . ?
S16 C17 1.80(2) . ?
S16 C30 1.84(2) . ?
S19 C20 1.82(3) . ?
S19 C18 1.87(2) . ?
S22 C23 1.80(2) . ?
S22 C21 1.83(3) . ?
S25 C26 1.78(2) . ?
S25 C24 1.84(2) . ?
S28 C27 1.82(2) . ?
S28 C29 1.84(2) . ?
C17 C18 1.44(3) . ?
C20 C21 1.50(3) . ?
C23 C24 1.50(3) . ?
C26 C27 1.52(3) . ?
C29 C30 1.53(3) . ?
Ag1 S1 2.593(6) . ?
Ag1 S7 2.647(6) . ?
Ag1 S10 2.724(6) . ?
Ag1 I3 2.830(3) . ?
S1 C2 1.80(2) . ?
S1 C15 1.83(3) . ?
S4 C5 1.80(3) . ?
S4 C3 1.84(2) . ?
S7 C8 1.80(3) . ?
S7 C6 1.82(3) . ?
S10 C9 1.81(3) . ?
S10 C11 1.83(3) . ?
S13 C14 1.82(3) . ?
S13 C12 1.82(3) . ?
C2 C3 1.56(3) . ?
C5 C6 1.51(3) . ?
C8 C9 1.50(4) . ?
C11 C12 1.51(3) . ?
C14 C15 1.53(4) . ?
I8 I9 2.756(2) . ?
I4 I5 2.770(2) . ?
I7 I6 2.768(2) . ?
I11 I12 2.755(2) . ?
I2 I1 2.760(2) . ?

loop_
_geom_torsion_atom_site_label_1
_geom_torsion_atom_site_label_2
_geom_torsion_atom_site_label_3
_geom_torsion_atom_site_label_4
_geom_torsion
_geom_torsion_site_symmetry_1
_geom_torsion_site_symmetry_2
_geom_torsion_site_symmetry_3
_geom_torsion_site_symmetry_4
_geom_torsion_publ_flag
S25 Ag2 S16 C17 -179.5(7) . . . . ?
I10 Ag2 S16 C17 -35.4(8) . . . . ?
S22 Ag2 S16 C17 100.9(7) . . . . ?
S25 Ag2 S16 C30 -75.4(8) . . . . ?
I10 Ag2 S16 C30 68.8(8) . . . . ?
S22 Ag2 S16 C30 -154.9(8) . . . . ?
S16 Ag2 S22 C23 64.4(7) . . . . ?
S25 Ag2 S22 C23 -47.6(7) . . . . ?
I10 Ag2 S22 C23 -157.5(7) . . . . ?
S16 Ag2 S22 C21 -37.0(11) . . . . ?
S25 Ag2 S22 C21 -149.0(11) . . . . ?
I10 Ag2 S22 C21 101.1(11) . . . . ?
S16 Ag2 S25 C26 30.4(9) . . . . ?
I10 Ag2 S25 C26 -115.6(8) . . . . ?
S22 Ag2 S25 C26 132.4(8) . . . . ?
S16 Ag2 S25 C24 -75.4(8) . . . . ?
I10 Ag2 S25 C24 138.5(8) . . . . ?
S22 Ag2 S25 C24 26.5(8) . . . . ?
C30 S16 C17 C18 168.8(18) . . . . ?
Ag2 S16 C17 C18 -80.4(18) . . . . ?
S16 C17 C18 S19 57.9(22) . . . . ?
C20 S19 C18 C17 -100.8(19) . . . . ?
C18 S19 C20 C21 169.1(18) . . . . ?
S19 C20 C21 S22 -65.7(24) . . . . ?
C23 S22 C21 C20 -83.1(23) . . . . ?
Ag2 S22 C21 C20 12.0(25) . . . . ?
C21 S22 C23 C24 -173.9(16) . . . . ?
Ag2 S22 C23 C24 74.0(15) . . . . ?
S22 C23 C24 S25 -58.0(20) . . . . ?
C26 S25 C24 C23 -102.5(18) . . . . ?
Ag2 S25 C24 C23 5.9(19) . . . . ?
C24 S25 C26 C27 173.8(15) . . . . ?
Ag2 S25 C26 C27 66.3(16) . . . . ?
S25 C26 C27 S28 -61.9(20) . . . . ?
C29 S28 C27 C26 -75.1(18) . . . . ?
C27 S28 C29 C30 154.7(15) . . . . ?
S28 C29 C30 S16 -74.5(17) . . . . ?
C17 S16 C30 C29 159.7(17) . . . . ?
Ag2 S16 C30 C29 53.7(17) . . . . ?
S7 Ag1 S1 C2 53.0(10) . . . . ?
S10 Ag1 S1 C2 146.1(10) . . . . ?
I3 Ag1 S1 C2 -82.4(9) . . . . ?
S7 Ag1 S1 C15 -55.9(10) . . . . ?
S10 Ag1 S1 C15 37.2(9) . . . . ?
I3 Ag1 S1 C15 168.7(9) . . . . ?
S1 Ag1 S7 C8 87.1(10) . . . . ?
S10 Ag1 S7 C8 -19.3(10) . . . . ?
I3 Ag1 S7 C8 -140.5(10) . . . . ?
S1 Ag1 S7 C6 -14.0(9) . . . . ?
S10 Ag1 S7 C6 -120.4(9) . . . . ?
I3 Ag1 S7 C6 118.5(9) . . . . ?
S1 Ag1 S10 C9 -136.9(12) . . . . ?
S7 Ag1 S10 C9 -5.7(12) . . . . ?
I3 Ag1 S10 C9 103.5(12) . . . . ?
S1 Ag1 S10 C11 -28.8(9) . . . . ?
S7 Ag1 S10 C11 102.4(9) . . . . ?
I3 Ag1 S10 C11 -148.4(9) . . . . ?
C15 S1 C2 C3 72.6(20) . . . . ?
Ag1 S1 C2 C3 -42.2(20) . . . . ?
S1 C2 C3 S4 74.0(19) . . . . ?
C5 S4 C3 C2 -159.3(16) . . . . ?
C3 S4 C5 C6 76.6(21) . . . . ?
S4 C5 C6 S7 60.7(22) . . . . ?
C8 S7 C6 C5 -173.5(17) . . . . ?
Ag1 S7 C6 C5 -69.3(17) . . . . ?
C6 S7 C8 C9 155.6(20) . . . . ?
Ag1 S7 C8 C9 51.2(20) . . . . ?
S7 C8 C9 S10 -64.3(27) . . . . ?
C11 S10 C9 C8 -77.3(25) . . . . ?
Ag1 S10 C9 C8 38.3(25) . . . . ?
C9 S10 C11 C12 -162.0(19) . . . . ?
Ag1 S10 C11 C12 89.6(18) . . . . ?
S10 C11 C12 S13 -59.1(26) . . . . ?
C14 S13 C12 C11 -76.2(25) . . . . ?
C12 S13 C14 C15 88.5(22) . . . . ?
S13 C14 C15 S1 48.7(23) . . . . ?
C2 S1 C15 C14 148.7(17) . . . . ?
Ag1 S1 C15 C14 -97.9(16) . . . . ?
